data_1100682
loop_
_publ_author_name
'Imai, Tokiko'
'Yoshihiro, Yokoyama'
'Sekine, Akiko'
'Uekusa, Hidediro'
'Ohashi, Yuji'

_publ_section_title
;
 The Structure of 2-Amino-2-deoxyascorbic acid and
 2-Amino-2-deoxyerythorbic acid
;
_journal_name_full
;
 Analytical Sciences: X-ray Structure Analysis Online
;
_journal_page_first x65
_journal_page_last x66
_journal_paper_doi 10.2116/analscix.19.x65
_journal_volume 19
_journal_year 2003
_chemical_absolute_configuration syn
_chemical_formula_sum 'C6 H9 N O5'
_chemical_formula_weight 175.14
_chemical_name_common 'Erythroscorbamic acid'
_space_group_IT_number 19
_symmetry_cell_setting orthorhombic
_symmetry_space_group_name_Hall 'P 2ac 2ab'
_symmetry_space_group_name_H-M 'P 21 21 21'
_atom_sites_solution_hydrogens geom
_atom_sites_solution_primary direct
_atom_sites_solution_secondary difmap
_cell_angle_alpha 90.00
_cell_angle_beta 90.00
_cell_angle_gamma 90.00
_cell_formula_units_Z 4
_cell_length_a 8.3338(13)
_cell_length_b 10.294(2)
_cell_length_c 8.029(2)
_cell_measurement_reflns_used 2689
_cell_measurement_temperature 296(2)
_cell_measurement_theta_max 27.52
_cell_measurement_theta_min 3.14
_cell_volume 688.8(2)
_diffrn_ambient_temperature 296(2)
_diffrn_detector_area_resol_mean 10
_diffrn_measured_fraction_theta_full 0.903
_diffrn_measured_fraction_theta_max 0.903
_diffrn_measurement_device_type 'Rigaku R-AXIS RAPID Imaging Plate'
_diffrn_measurement_method '\w scans'
_diffrn_radiation_monochromator graphite
_diffrn_radiation_source 'fine-focus sealed tube'
_diffrn_radiation_type MoK\a
_diffrn_radiation_wavelength 0.71070
_diffrn_reflns_av_R_equivalents 0.0442
_diffrn_reflns_av_sigmaI/netI 0.0347
_diffrn_reflns_limit_h_max 8
_diffrn_reflns_limit_h_min -9
_diffrn_reflns_limit_k_max 11
_diffrn_reflns_limit_k_min -13
_diffrn_reflns_limit_l_max 10
_diffrn_reflns_limit_l_min -9
_diffrn_reflns_number 2689
_diffrn_reflns_theta_full 27.52
_diffrn_reflns_theta_max 27.52
_diffrn_reflns_theta_min 3.14
_exptl_absorpt_coefficient_mu 0.149
_exptl_absorpt_correction_type none
_exptl_crystal_colour yellow
_exptl_crystal_density_diffrn 1.689
_exptl_crystal_density_method 'not measured'
_exptl_crystal_description 'transparent prism'
_exptl_crystal_F_000 368
_exptl_crystal_size_max 0.60
_exptl_crystal_size_mid 0.40
_exptl_crystal_size_min 0.40
_refine_diff_density_max 0.248
_refine_diff_density_min -0.297
_refine_diff_density_rms 0.064
_refine_ls_abs_structure_details 'Flack H D (1983), Acta Cryst. A39, 876-881'
_refine_ls_abs_structure_Flack -0.1(17)
_refine_ls_extinction_method none
_refine_ls_goodness_of_fit_ref 1.113
_refine_ls_hydrogen_treatment mixed
_refine_ls_matrix_type full
_refine_ls_number_parameters 112
_refine_ls_number_reflns 1431
_refine_ls_number_restraints 0
_refine_ls_restrained_S_all 1.113
_refine_ls_R_factor_all 0.0455
_refine_ls_R_factor_gt 0.0439
_refine_ls_shift/su_max 0.000
_refine_ls_shift/su_mean 0.000
_refine_ls_structure_factor_coef Fsqd
_refine_ls_weighting_details 'calc w=1/[\s^2^(Fo^2^)+(0.0646P)^2^+0.4232P] where P=(Fo^2^+2Fc^2^)/3'
_refine_ls_weighting_scheme calc
_refine_ls_wR_factor_gt 0.1249
_refine_ls_wR_factor_ref 0.1262
_reflns_number_gt 1386
_reflns_number_total 1431
_reflns_threshold_expression >2sigma(I)
_cod_original_sg_symbol_H-M P212121
_cod_database_code 1100682

loop_
_symmetry_equiv_pos_as_xyz
'x, y, z'
'-x+1/2, -y, z+1/2'
'x+1/2, -y+1/2, -z'
'-x, y+1/2, -z+1/2'

loop_
_atom_site_label
_atom_site_type_symbol
_atom_site_fract_x
_atom_site_fract_y
_atom_site_fract_z
_atom_site_U_iso_or_equiv
_atom_site_adp_type
_atom_site_occupancy
_atom_site_symmetry_multiplicity
_atom_site_calc_flag
_atom_site_refinement_flags
_atom_site_disorder_assembly
_atom_site_disorder_group
O1 O 0.5698(3) 0.29433(16) 0.8493(2) 0.0270(4) Uani 1 1 d . . .
O2 O 0.4829(3) 0.35523(16) 1.1042(2) 0.0308(4) Uani 1 1 d . . .
O3 O 0.6725(2) -0.04222(16) 0.8904(2) 0.0261(4) Uani 1 1 d . . .
O4 O 0.4888(3) 0.23578(16) 0.5117(2) 0.0264(4) Uani 1 1 d . . .
H4 H 0.4369 0.2979 0.5461 0.040 Uiso 1 1 calc R . .
O5 O 0.2168(3) 0.0738(2) 0.5883(3) 0.0364(5) Uani 1 1 d . . .
H5 H 0.1712 0.1383 0.5513 0.055 Uiso 1 1 calc R . .
N1 N 0.5466(3) 0.08533(19) 1.2149(2) 0.0226(4) Uani 1 1 d . . .
H1A H 0.4788 0.0187 1.2088 0.034 Uiso 1 1 calc R . .
H1B H 0.5056 0.1464 1.2807 0.034 Uiso 1 1 calc R . .
H1C H 0.6398 0.0583 1.2565 0.034 Uiso 1 1 calc R . .
C1 C 0.5350(3) 0.2701(2) 1.0140(3) 0.0232(5) Uani 1 1 d . . .
C2 C 0.5721(3) 0.1383(2) 1.0502(3) 0.0229(5) Uani 1 1 d . . .
C3 C 0.6269(3) 0.0741(2) 0.9122(3) 0.0202(5) Uani 1 1 d . . .
C4 C 0.6179(3) 0.1731(2) 0.7715(3) 0.0217(5) Uani 1 1 d . . .
H4A H 0.7239 0.1832 0.7203 0.026 Uiso 1 1 calc R . .
C5 C 0.4946(3) 0.1366(2) 0.6384(3) 0.0219(5) Uani 1 1 d . . .
H5A H 0.5305 0.0559 0.5855 0.026 Uiso 1 1 calc R . .
C6 C 0.3298(4) 0.1124(3) 0.7116(3) 0.0282(6) Uani 1 1 d . . .
H6A H 0.3375 0.0451 0.7958 0.034 Uiso 1 1 calc R . .
H6B H 0.2922 0.1910 0.7654 0.034 Uiso 1 1 calc R . .

loop_
_atom_site_aniso_label
_atom_site_aniso_U_11
_atom_site_aniso_U_22
_atom_site_aniso_U_33
_atom_site_aniso_U_23
_atom_site_aniso_U_13
_atom_site_aniso_U_12
O1 0.0469(12) 0.0159(7) 0.0181(7) 0.0005(6) -0.0016(7) -0.0004(7)
O2 0.0428(12) 0.0223(8) 0.0272(9) -0.0054(7) 0.0002(8) 0.0054(8)
O3 0.0338(11) 0.0190(8) 0.0257(8) -0.0022(6) 0.0033(7) 0.0033(6)
O4 0.0403(11) 0.0230(8) 0.0158(7) 0.0022(6) 0.0017(7) 0.0044(7)
O5 0.0356(12) 0.0374(10) 0.0361(10) -0.0003(9) -0.0126(9) -0.0042(8)
N1 0.0307(12) 0.0207(9) 0.0164(8) 0.0020(7) -0.0001(8) -0.0003(8)
C1 0.0318(15) 0.0199(11) 0.0180(10) -0.0004(8) -0.0050(9) -0.0022(9)
C2 0.0336(14) 0.0208(11) 0.0143(9) 0.0010(8) -0.0016(9) -0.0003(9)
C3 0.0251(13) 0.0186(10) 0.0168(9) 0.0006(8) -0.0023(8) -0.0015(8)
C4 0.0276(13) 0.0204(10) 0.0171(9) 0.0007(8) 0.0021(9) -0.0005(9)
C5 0.0312(13) 0.0190(10) 0.0153(9) 0.0000(8) 0.0013(9) 0.0023(9)
C6 0.0288(15) 0.0320(13) 0.0239(11) 0.0004(10) -0.0049(10) -0.0050(9)

loop_
_atom_type_symbol
_atom_type_description
_atom_type_scat_dispersion_real
_atom_type_scat_dispersion_imag
_atom_type_scat_source
C C 0.0033 0.0016 'International Tables Vol C Tables 4.2.6.8 and 6.1.1.4'
H H 0.0000 0.0000 'International Tables Vol C Tables 4.2.6.8 and 6.1.1.4'
O O 0.0106 0.0060 'International Tables Vol C Tables 4.2.6.8 and 6.1.1.4'
N N 0.0061 0.0033 'International Tables Vol C Tables 4.2.6.8 and 6.1.1.4'

loop_
_geom_angle_atom_site_label_1
_geom_angle_atom_site_label_2
_geom_angle_atom_site_label_3
_geom_angle
_geom_angle_site_symmetry_1
_geom_angle_site_symmetry_3
_geom_angle_publ_flag
C1 O1 C4 108.39(17) . . ?
C5 O4 H4 109.5 . . ?
C6 O5 H5 109.5 . . ?
C2 N1 H1A 109.5 . . ?
C2 N1 H1B 109.5 . . ?
H1A N1 H1B 109.5 . . ?
C2 N1 H1C 109.5 . . ?
H1A N1 H1C 109.5 . . ?
H1B N1 H1C 109.5 . . ?
O2 C1 O1 121.1(2) . . ?
O2 C1 C2 130.0(2) . . ?
O1 C1 C2 108.88(19) . . ?
C3 C2 C1 111.56(19) . . ?
C3 C2 N1 127.4(2) . . ?
C1 C2 N1 121.0(2) . . ?
O3 C3 C2 131.8(2) . . ?
O3 C3 C4 123.0(2) . . ?
C2 C3 C4 105.16(19) . . ?
O1 C4 C3 105.64(18) . . ?
O1 C4 C5 109.04(19) . . ?
C3 C4 C5 112.78(19) . . ?
O1 C4 H4A 109.8 . . ?
C3 C4 H4A 109.8 . . ?
C5 C4 H4A 109.8 . . ?
O4 C5 C6 111.1(2) . . ?
O4 C5 C4 109.97(19) . . ?
C6 C5 C4 112.21(18) . . ?
O4 C5 H5A 107.8 . . ?
C6 C5 H5A 107.8 . . ?
C4 C5 H5A 107.8 . . ?
O5 C6 C5 112.1(2) . . ?
O5 C6 H6A 109.2 . . ?
C5 C6 H6A 109.2 . . ?
O5 C6 H6B 109.2 . . ?
C5 C6 H6B 109.2 . . ?
H6A C6 H6B 107.9 . . ?

loop_
_geom_bond_atom_site_label_1
_geom_bond_atom_site_label_2
_geom_bond_distance
_geom_bond_site_symmetry_2
_geom_bond_publ_flag
O1 C1 1.377(3) . ?
O1 C4 1.452(3) . ?
O2 C1 1.217(3) . ?
O3 C3 1.269(3) . ?
O4 C5 1.441(2) . ?
O4 H4 0.8200 . ?
O5 C6 1.423(3) . ?
O5 H5 0.8200 . ?
N1 C2 1.446(3) . ?
N1 H1A 0.8900 . ?
N1 H1B 0.8900 . ?
N1 H1C 0.8900 . ?
C1 C2 1.422(3) . ?
C2 C3 1.368(3) . ?
C3 C4 1.522(3) . ?
C4 C5 1.530(3) . ?
C4 H4A 0.9800 . ?
C5 C6 1.514(4) . ?
C5 H5A 0.9800 . ?
C6 H6A 0.9700 . ?
C6 H6B 0.9700 . ?

loop_
_geom_hbond_atom_site_label_D
_geom_hbond_atom_site_label_H
_geom_hbond_atom_site_label_A
_geom_hbond_distance_DH
_geom_hbond_distance_HA
_geom_hbond_distance_DA
_geom_hbond_angle_DHA
_geom_hbond_site_symmetry_A
O4 H4 O3 0.82 1.95 2.765(3) 173.4 4_656
O5 H5 O4 0.82 2.06 2.845(3) 159.9 3_456
N1 H1A O5 0.89 2.12 2.922(3) 149.2 2
N1 H1A O2 0.89 2.28 2.789(3) 116.4 4_647
N1 H1B O4 0.89 2.08 2.883(3) 150.5 1_556
N1 H1C O3 0.89 1.91 2.768(3) 162.8 2_655
